data_4501593
loop_
_publ_author_name
'Ma, Lu-Fang'
'Li, Cheng-Peng'
'Wang, Li-Ya'
'Du, Miao'

_publ_section_title
;
 Zn(II) and Cd(II) Coordination Polymers Assembled from a Versatile Tecton
 5-Nitro-1,2,3-benzenetricarboxylic Acid andN,N&#x2032;-Donor Ancillary
 Coligands
;
_journal_issue 6
_journal_name_full 'Crystal Growth &amp; Design'
_journal_page_first 2641
_journal_paper_doi 10.1021/cg100139p
_journal_volume 10
_journal_year 2010
_chemical_formula_sum 'C42 H28 Cd3 N6 O16'
_chemical_formula_weight 1209.90
_chemical_name_systematic
;

 ?

;
_space_group_IT_number 14
_symmetry_cell_setting monoclinic
_symmetry_space_group_name_Hall '-P 2ybc'
_symmetry_space_group_name_H-M 'P 1 21/c 1'
_atom_sites_solution_hydrogens geom
_atom_sites_solution_primary direct
_atom_sites_solution_secondary difmap
_audit_creation_method SHELXL-97
_cell_angle_alpha 90.00
_cell_angle_beta 93.6130(10)
_cell_angle_gamma 90.00
_cell_formula_units_Z 4
_cell_length_a 9.9286(8)
_cell_length_b 28.491(2)
_cell_length_c 14.9067(12)
_cell_measurement_reflns_used 9865
_cell_measurement_temperature 296(2)
_cell_measurement_theta_max 28.23
_cell_measurement_theta_min 2.50
_cell_volume 4208.4(6)
_computing_cell_refinement 'Bruker SMART'
_computing_data_collection 'Bruker SMART'
_computing_data_reduction 'Bruker SAINT'
_computing_molecular_graphics 'Bruker SHELXTL'
_computing_publication_material 'Bruker SHELXTL'
_computing_structure_refinement 'SHELXL-97 (Sheldrick, 1997)'
_computing_structure_solution 'SHELXS-97 (Sheldrick, 1990)'
_diffrn_ambient_temperature 296(2)
_diffrn_measured_fraction_theta_full 0.982
_diffrn_measured_fraction_theta_max 0.982
_diffrn_measurement_device_type 'CCD area detector'
_diffrn_measurement_method 'phi and omega scans'
_diffrn_radiation_monochromator graphite
_diffrn_radiation_source 'fine-focus sealed tube'
_diffrn_radiation_type MoK\a
_diffrn_radiation_wavelength 0.71073
_diffrn_reflns_av_R_equivalents 0.0182
_diffrn_reflns_av_sigmaI/netI 0.0170
_diffrn_reflns_limit_h_max 12
_diffrn_reflns_limit_h_min -12
_diffrn_reflns_limit_k_max 34
_diffrn_reflns_limit_k_min -34
_diffrn_reflns_limit_l_max 18
_diffrn_reflns_limit_l_min -18
_diffrn_reflns_number 27824
_diffrn_reflns_theta_full 25.50
_diffrn_reflns_theta_max 25.50
_diffrn_reflns_theta_min 2.50
_exptl_absorpt_coefficient_mu 1.585
_exptl_absorpt_correction_T_max 0.7278
_exptl_absorpt_correction_T_min 0.5776
_exptl_absorpt_correction_type none
_exptl_absorpt_process_details none
_exptl_crystal_colour colorless
_exptl_crystal_density_diffrn 1.910
_exptl_crystal_density_method 'not measured'
_exptl_crystal_description block
_exptl_crystal_F_000 2376
_exptl_crystal_size_max 0.39
_exptl_crystal_size_mid 0.37
_exptl_crystal_size_min 0.21
_refine_diff_density_max 1.292
_refine_diff_density_min -0.506
_refine_diff_density_rms 0.068
_refine_ls_extinction_method none
_refine_ls_goodness_of_fit_ref 1.068
_refine_ls_hydrogen_treatment constr
_refine_ls_matrix_type full
_refine_ls_number_parameters 604
_refine_ls_number_reflns 7676
_refine_ls_number_restraints 0
_refine_ls_restrained_S_all 1.068
_refine_ls_R_factor_all 0.0261
_refine_ls_R_factor_gt 0.0231
_refine_ls_shift/su_max 0.002
_refine_ls_shift/su_mean 0.000
_refine_ls_structure_factor_coef Fsqd
_refine_ls_weighting_details 'calc w=1/[\s^2^(Fo^2^)+(0.0226P)^2^+5.4604P] where P=(Fo^2^+2Fc^2^)/3'
_refine_ls_weighting_scheme calc
_refine_ls_wR_factor_gt 0.0537
_refine_ls_wR_factor_ref 0.0552
_reflns_number_gt 7086
_reflns_number_total 7676
_reflns_threshold_expression >2sigma(I)
_cod_data_source_file cg100139p_si_004.cif
_cod_data_source_block a
_cod_depositor_comments
;
The following automatic conversions were performed:

'_symmetry_cell_setting' value 'Monoclinic' changed to 'monoclinic'
according to /home/saulius/struct/CIF-dictionaries/cif_core.dic
dictionary named 'cif_core.dic' version 2.4.2 from 2011-04-26.

Automatic conversion script
Id: cif_fix_values 1715 2011-07-08 13:25:40Z adriana 
;
_cod_original_cell_volume 4208.3(6)
_cod_original_sg_symbol_H-M P2(1)/c
_cod_database_code 4501593

loop_
_symmetry_equiv_pos_as_xyz
'x, y, z'
'-x, y+1/2, -z+1/2'
'-x, -y, -z'
'x, -y-1/2, z-1/2'

loop_
_atom_site_label
_atom_site_type_symbol
_atom_site_fract_x
_atom_site_fract_y
_atom_site_fract_z
_atom_site_U_iso_or_equiv
_atom_site_adp_type
_atom_site_occupancy
_atom_site_symmetry_multiplicity
_atom_site_calc_flag
_atom_site_refinement_flags
Cd1 Cd 0.69788(2) 0.481973(6) 0.659361(12) 0.02206(5) Uani 1 1 d .
Cd2 Cd 0.47889(2) 0.478215(6) 0.883335(12) 0.02290(5) Uani 1 1 d .
Cd3 Cd 1.082455(19) 0.450608(6) 0.689657(12) 0.02182(5) Uani 1 1 d .
O1 O 0.8949(2) 0.43190(7) 0.78288(13) 0.0351(5) Uani 1 1 d .
O2 O 0.7074(2) 0.46947(7) 0.81413(12) 0.0284(4) Uani 1 1 d .
O3 O 0.62652(19) 0.51552(6) 0.98306(12) 0.0263(4) Uani 1 1 d .
O4 O 0.8299(2) 0.54742(7) 0.96625(15) 0.0390(5) Uani 1 1 d .
O5 O 0.7675(2) 0.52354(7) 1.16302(13) 0.0326(5) Uani 1 1 d .
O6 O 0.9250(2) 0.48116(7) 1.23695(13) 0.0361(5) Uani 1 1 d .
O7 O 0.9116(4) 0.31306(9) 1.14243(18) 0.0740(9) Uani 1 1 d .
O8 O 0.9804(5) 0.30283(10) 1.0115(2) 0.1026(14) Uani 1 1 d .
O9 O 0.89750(19) 0.46606(7) 0.58243(12) 0.0295(4) Uani 1 1 d .
O10 O 0.9961(2) 0.39761(8) 0.56613(14) 0.0379(5) Uani 1 1 d .
O11 O 0.64202(18) 0.50289(7) 0.51430(12) 0.0260(4) Uani 1 1 d .
O12 O 0.7766(2) 0.53226(7) 0.41518(13) 0.0297(4) Uani 1 1 d .
O13 O 0.5309(2) 0.50644(7) 0.30910(13) 0.0318(4) Uani 1 1 d .
O14 O 0.5535(2) 0.45703(7) 0.19525(12) 0.0314(4) Uani 1 1 d .
O15 O 0.6561(3) 0.29570(9) 0.26435(19) 0.0623(8) Uani 1 1 d .
O16 O 0.8355(3) 0.28253(8) 0.35015(18) 0.0550(7) Uani 1 1 d .
N1 N 0.9353(3) 0.32747(10) 1.0685(2) 0.0491(7) Uani 1 1 d .
N2 N 0.7465(3) 0.30843(9) 0.31919(17) 0.0391(6) Uani 1 1 d .
N3 N 1.1752(3) 0.38106(8) 0.74042(16) 0.0320(5) Uani 1 1 d .
N4 N 1.2391(3) 0.05873(8) 0.81538(16) 0.0308(5) Uani 1 1 d .
N5 N 0.5061(2) 0.40105(8) 0.91462(15) 0.0279(5) Uani 1 1 d .
N6 N 0.6351(2) 0.09535(8) 1.12645(15) 0.0281(5) Uani 1 1 d .
C1 C 0.8136(3) 0.44641(9) 0.83722(17) 0.0236(6) Uani 1 1 d .
C2 C 0.8400(3) 0.43428(9) 0.93514(17) 0.0222(5) Uani 1 1 d .
C3 C 0.8842(3) 0.38912(10) 0.95650(19) 0.0290(6) Uani 1 1 d .
H3 H 0.9013 0.3677 0.9115 0.035 Uiso 1 1 calc R
C4 C 0.9021(3) 0.37664(10) 1.04583(19) 0.0302(6) Uani 1 1 d .
C5 C 0.8895(3) 0.40806(10) 1.11478(18) 0.0292(6) Uani 1 1 d .
H5 H 0.9082 0.3990 1.1742 0.035 Uiso 1 1 calc R
C6 C 0.8485(3) 0.45347(9) 1.09437(17) 0.0230(5) Uani 1 1 d .
C7 C 0.8165(3) 0.46633(9) 1.00453(17) 0.0213(5) Uani 1 1 d .
C8 C 0.7575(3) 0.51453(9) 0.98241(17) 0.0230(6) Uani 1 1 d .
C9 C 0.8450(3) 0.48862(9) 1.16966(18) 0.0261(6) Uani 1 1 d .
C10 C 0.9110(3) 0.42741(10) 0.54074(17) 0.0259(6) Uani 1 1 d .
C11 C 0.8202(3) 0.41638(9) 0.45761(16) 0.0232(5) Uani 1 1 d .
C12 C 0.7325(3) 0.44926(9) 0.41340(16) 0.0211(5) Uani 1 1 d .
C13 C 0.6560(3) 0.43517(9) 0.33503(17) 0.0220(5) Uani 1 1 d .
C14 C 0.6615(3) 0.38911(9) 0.30446(18) 0.0274(6) Uani 1 1 d .
H14 H 0.6099 0.3799 0.2533 0.033 Uiso 1 1 calc R
C15 C 0.7441(3) 0.35736(9) 0.35084(18) 0.0286(6) Uani 1 1 d .
C16 C 0.8255(3) 0.37039(10) 0.42559(18) 0.0284(6) Uani 1 1 d .
H16A H 0.8833 0.3487 0.4543 0.034 Uiso 1 1 calc R
C17 C 0.7171(3) 0.49900(9) 0.45010(16) 0.0217(5) Uani 1 1 d .
C18 C 0.5724(3) 0.46898(10) 0.27703(17) 0.0241(6) Uani 1 1 d .
C19 C 1.2153(4) 0.35049(12) 0.6798(2) 0.0504(9) Uani 1 1 d .
H19 H 1.2194 0.3602 0.6205 0.060 Uiso 1 1 calc R
C20 C 1.2510(4) 0.30496(13) 0.7018(3) 0.0601(11) Uani 1 1 d .
H20 H 1.2793 0.2848 0.6577 0.072 Uiso 1 1 calc R
C21 C 1.2449(4) 0.28903(12) 0.7891(3) 0.0499(9) Uani 1 1 d .
C22 C 1.2074(4) 0.32130(12) 0.8521(2) 0.0464(8) Uani 1 1 d .
H22 H 1.2036 0.3125 0.9120 0.056 Uiso 1 1 calc R
C23 C 1.1755(3) 0.36677(11) 0.8256(2) 0.0371(7) Uani 1 1 d .
H23 H 1.1533 0.3883 0.8692 0.044 Uiso 1 1 calc R
C24 C 1.2746(4) 0.23790(12) 0.8119(3) 0.0646(12) Uani 1 1 d .
H24A H 1.3570 0.2284 0.7853 0.077 Uiso 1 1 calc R
H24B H 1.2881 0.2344 0.8766 0.077 Uiso 1 1 calc R
C25 C 1.1618(4) 0.20707(12) 0.7778(3) 0.0674(12) Uani 1 1 d .
H25A H 1.1435 0.2130 0.7142 0.081 Uiso 1 1 calc R
H25B H 1.0814 0.2154 0.8080 0.081 Uiso 1 1 calc R
C26 C 1.1887(4) 0.15501(11) 0.7912(3) 0.0489(9) Uani 1 1 d .
C27 C 1.2285(4) 0.12660(12) 0.7216(2) 0.0474(9) Uani 1 1 d .
H27 H 1.2389 0.1396 0.6652 0.057 Uiso 1 1 calc R
C28 C 1.2524(3) 0.07980(11) 0.7356(2) 0.0361(7) Uani 1 1 d .
H28 H 1.2790 0.0617 0.6878 0.043 Uiso 1 1 calc R
C29 C 1.1983(3) 0.08551(11) 0.8822(2) 0.0390(7) Uani 1 1 d .
H29 H 1.1871 0.0716 0.9377 0.047 Uiso 1 1 calc R
C30 C 1.1720(4) 0.13296(11) 0.8723(2) 0.0467(8) Uani 1 1 d .
H30 H 1.1429 0.1501 0.9205 0.056 Uiso 1 1 calc R
C31 C 0.5368(3) 0.36837(10) 0.8549(2) 0.0351(7) Uani 1 1 d .
H31 H 0.5332 0.3765 0.7944 0.042 Uiso 1 1 calc R
C32 C 0.5733(4) 0.32326(11) 0.8788(2) 0.0455(8) Uani 1 1 d .
H32 H 0.5936 0.3017 0.8348 0.055 Uiso 1 1 calc R
C33 C 0.5799(4) 0.30990(11) 0.9681(2) 0.0453(9) Uani 1 1 d .
C34 C 0.5487(4) 0.34401(12) 1.0299(2) 0.0517(10) Uani 1 1 d .
H34 H 0.5527 0.3368 1.0909 0.062 Uiso 1 1 calc R
C35 C 0.5118(4) 0.38849(11) 1.0016(2) 0.0429(8) Uani 1 1 d .
H35 H 0.4902 0.4106 1.0443 0.051 Uiso 1 1 calc R
C36 C 0.6197(5) 0.26081(13) 0.9972(3) 0.0773(15) Uani 1 1 d .
H36A H 0.6355 0.2425 0.9441 0.093 Uiso 1 1 calc R
H36B H 0.7042 0.2624 1.0334 0.093 Uiso 1 1 calc R
C37 C 0.5209(4) 0.23617(13) 1.0485(3) 0.0665(12) Uani 1 1 d .
H37A H 0.4354 0.2352 1.0132 0.080 Uiso 1 1 calc R
H37B H 0.5073 0.2537 1.1029 0.080 Uiso 1 1 calc R
C38 C 0.5622(4) 0.18650(11) 1.0738(3) 0.0464(9) Uani 1 1 d .
C39 C 0.4917(4) 0.14755(12) 1.0399(3) 0.0472(9) Uani 1 1 d .
H39 H 0.4185 0.1515 0.9985 0.057 Uiso 1 1 calc R
C40 C 0.5303(3) 0.10276(10) 1.0676(2) 0.0349(7) Uani 1 1 d .
H40 H 0.4816 0.0771 1.0445 0.042 Uiso 1 1 calc R
C41 C 0.7060(3) 0.13282(10) 1.15706(19) 0.0325(7) Uani 1 1 d .
H41 H 0.7812 0.1279 1.1964 0.039 Uiso 1 1 calc R
C42 C 0.6721(3) 0.17824(11) 1.1328(2) 0.0410(8) Uani 1 1 d .
H42 H 0.7233 0.2032 1.1561 0.049 Uiso 1 1 calc R

loop_
_atom_site_aniso_label
_atom_site_aniso_U_11
_atom_site_aniso_U_22
_atom_site_aniso_U_33
_atom_site_aniso_U_23
_atom_site_aniso_U_13
_atom_site_aniso_U_12
Cd1 0.03017(11) 0.01915(10) 0.01721(10) -0.00142(7) 0.00417(8) -0.00093(8)
Cd2 0.03007(11) 0.01946(10) 0.01885(10) 0.00164(7) -0.00094(8) 0.00204(8)
Cd3 0.02450(10) 0.02316(10) 0.01754(9) 0.00032(7) -0.00065(7) 0.00057(8)
O1 0.0386(12) 0.0432(12) 0.0245(10) -0.0067(9) 0.0100(9) -0.0037(10)
O2 0.0331(11) 0.0339(10) 0.0178(9) 0.0043(8) -0.0016(8) 0.0039(9)
O3 0.0242(10) 0.0308(10) 0.0235(9) -0.0043(8) -0.0015(8) 0.0045(8)
O4 0.0433(13) 0.0309(11) 0.0428(12) 0.0054(9) 0.0033(10) -0.0105(10)
O5 0.0410(12) 0.0298(11) 0.0269(10) -0.0069(8) 0.0004(9) 0.0015(9)
O6 0.0438(13) 0.0395(12) 0.0234(10) -0.0086(9) -0.0098(10) 0.0005(10)
O7 0.128(3) 0.0458(15) 0.0478(16) 0.0204(13) 0.0024(17) 0.0169(17)
O8 0.189(4) 0.0466(17) 0.077(2) 0.0068(16) 0.045(2) 0.056(2)
O9 0.0260(10) 0.0404(11) 0.0218(9) -0.0060(8) -0.0015(8) -0.0010(9)
O10 0.0350(12) 0.0417(12) 0.0351(11) 0.0014(9) -0.0127(10) 0.0057(10)
O11 0.0263(10) 0.0321(10) 0.0199(9) 0.0009(8) 0.0030(8) 0.0011(8)
O12 0.0347(11) 0.0279(10) 0.0273(10) 0.0003(8) 0.0074(9) -0.0084(9)
O13 0.0302(11) 0.0294(10) 0.0353(11) -0.0018(9) -0.0028(9) 0.0065(9)
O14 0.0440(12) 0.0292(10) 0.0197(9) 0.0039(8) -0.0080(9) 0.0007(9)
O15 0.083(2) 0.0376(13) 0.0620(17) -0.0153(12) -0.0255(15) -0.0013(13)
O16 0.0661(17) 0.0343(13) 0.0637(16) -0.0003(12) -0.0039(14) 0.0187(12)
N1 0.070(2) 0.0321(15) 0.0443(17) 0.0041(13) -0.0017(15) 0.0148(14)
N2 0.0582(18) 0.0271(13) 0.0318(14) -0.0020(11) 0.0014(13) 0.0020(13)
N3 0.0384(14) 0.0262(12) 0.0311(13) 0.0030(10) 0.0005(11) 0.0051(11)
N4 0.0376(14) 0.0265(12) 0.0282(12) 0.0006(10) 0.0003(11) 0.0020(10)
N5 0.0330(13) 0.0215(11) 0.0295(12) 0.0024(9) 0.0052(10) 0.0012(10)
N6 0.0353(13) 0.0226(12) 0.0271(12) 0.0033(9) 0.0080(11) 0.0042(10)
C1 0.0286(15) 0.0244(13) 0.0177(13) -0.0024(10) 0.0011(11) -0.0058(11)
C2 0.0198(13) 0.0285(14) 0.0180(12) -0.0027(10) -0.0005(10) 0.0016(11)
C3 0.0327(16) 0.0288(14) 0.0257(14) -0.0062(11) 0.0021(12) 0.0038(12)
C4 0.0364(16) 0.0252(14) 0.0284(14) 0.0028(11) -0.0017(13) 0.0060(12)
C5 0.0337(16) 0.0332(15) 0.0199(13) 0.0040(11) -0.0043(12) 0.0000(13)
C6 0.0217(13) 0.0282(14) 0.0189(13) -0.0022(11) -0.0003(10) -0.0020(11)
C7 0.0171(12) 0.0250(13) 0.0218(13) -0.0022(10) 0.0017(10) -0.0030(10)
C8 0.0268(14) 0.0262(14) 0.0158(12) -0.0020(10) -0.0001(11) 0.0000(11)
C9 0.0322(15) 0.0275(14) 0.0186(13) -0.0017(11) 0.0015(12) -0.0079(12)
C10 0.0218(14) 0.0386(16) 0.0174(12) 0.0026(11) 0.0018(11) -0.0029(12)
C11 0.0232(13) 0.0296(14) 0.0168(12) 0.0005(10) 0.0009(11) 0.0007(11)
C12 0.0220(13) 0.0255(13) 0.0160(12) 0.0014(10) 0.0036(10) -0.0004(11)
C13 0.0239(13) 0.0235(13) 0.0184(12) 0.0023(10) 0.0004(10) -0.0004(11)
C14 0.0338(16) 0.0269(14) 0.0207(13) -0.0001(11) -0.0041(12) -0.0015(12)
C15 0.0390(17) 0.0207(13) 0.0261(14) -0.0010(11) 0.0013(12) 0.0008(12)
C16 0.0302(15) 0.0309(15) 0.0239(14) 0.0042(11) 0.0001(12) 0.0056(12)
C17 0.0219(13) 0.0253(13) 0.0174(12) 0.0002(10) -0.0034(11) -0.0009(11)
C18 0.0235(14) 0.0281(14) 0.0203(13) 0.0043(11) -0.0025(11) -0.0043(11)
C19 0.068(3) 0.045(2) 0.0392(19) 0.0045(15) 0.0097(18) 0.0196(18)
C20 0.082(3) 0.0380(19) 0.060(2) -0.0022(17) 0.008(2) 0.025(2)
C21 0.052(2) 0.0299(17) 0.066(2) 0.0095(16) -0.0123(19) 0.0030(15)
C22 0.056(2) 0.0380(18) 0.0441(19) 0.0146(15) -0.0067(17) -0.0012(16)
C23 0.0448(19) 0.0300(16) 0.0359(17) 0.0035(13) -0.0011(14) 0.0004(14)
C24 0.068(3) 0.035(2) 0.087(3) 0.012(2) -0.021(2) 0.0053(18)
C25 0.066(3) 0.0284(18) 0.105(4) 0.011(2) -0.014(3) 0.0029(18)
C26 0.049(2) 0.0282(17) 0.068(2) 0.0061(16) -0.0079(18) -0.0004(15)
C27 0.062(2) 0.0351(18) 0.0447(19) 0.0146(15) 0.0033(17) 0.0009(16)
C28 0.0439(18) 0.0348(16) 0.0296(15) 0.0024(13) 0.0033(14) 0.0057(14)
C29 0.054(2) 0.0314(16) 0.0327(16) 0.0014(13) 0.0095(15) 0.0123(15)
C30 0.057(2) 0.0309(17) 0.052(2) -0.0085(15) 0.0054(17) 0.0106(15)
C31 0.0457(18) 0.0306(15) 0.0300(15) -0.0014(12) 0.0101(14) -0.0010(14)
C32 0.060(2) 0.0264(16) 0.052(2) -0.0050(14) 0.0216(18) 0.0024(15)
C33 0.055(2) 0.0239(15) 0.060(2) 0.0101(14) 0.0222(18) 0.0110(15)
C34 0.086(3) 0.0329(18) 0.0372(18) 0.0124(14) 0.0095(18) 0.0111(18)
C35 0.074(2) 0.0261(15) 0.0297(16) 0.0032(12) 0.0093(16) 0.0079(16)
C36 0.103(4) 0.036(2) 0.099(3) 0.031(2) 0.056(3) 0.034(2)
C37 0.054(2) 0.0326(19) 0.111(4) 0.026(2) -0.009(2) 0.0046(17)
C38 0.0429(19) 0.0293(17) 0.067(2) 0.0176(16) -0.0002(18) 0.0026(14)
C39 0.0376(19) 0.0377(18) 0.065(2) 0.0161(16) -0.0097(17) 0.0023(15)
C40 0.0332(16) 0.0272(15) 0.0442(18) 0.0044(13) 0.0006(14) -0.0014(13)
C41 0.0407(17) 0.0283(15) 0.0282(15) 0.0035(12) -0.0002(13) 0.0014(13)
C42 0.048(2) 0.0239(15) 0.050(2) 0.0029(13) -0.0010(16) -0.0024(14)

loop_
_atom_type_symbol
_atom_type_description
_atom_type_scat_dispersion_real
_atom_type_scat_dispersion_imag
_atom_type_scat_source
C C 0.0033 0.0016 'International Tables Vol C Tables 4.2.6.8 and 6.1.1.4'
H H 0.0000 0.0000 'International Tables Vol C Tables 4.2.6.8 and 6.1.1.4'
N N 0.0061 0.0033 'International Tables Vol C Tables 4.2.6.8 and 6.1.1.4'
O O 0.0106 0.0060 'International Tables Vol C Tables 4.2.6.8 and 6.1.1.4'
Cd Cd -0.8075 1.2024 'International Tables Vol C Tables 4.2.6.8 and 6.1.1.4'

loop_
_geom_angle_atom_site_label_1
_geom_angle_atom_site_label_2
_geom_angle_atom_site_label_3
_geom_angle
_geom_angle_site_symmetry_1
_geom_angle_site_symmetry_3
O11 Cd1 N4 87.36(8) . 2_756
O11 Cd1 O2 166.44(7) . .
N4 Cd1 O2 89.41(8) 2_756 .
O11 Cd1 N6 90.10(8) . 4_565
N4 Cd1 N6 177.27(8) 2_756 4_565
O2 Cd1 N6 93.29(7) . 4_565
O11 Cd1 O13 88.44(7) . 3_666
N4 Cd1 O13 95.12(8) 2_756 3_666
O2 Cd1 O13 78.73(7) . 3_666
N6 Cd1 O13 85.80(8) 4_565 3_666
O11 Cd1 O9 75.77(7) . .
N4 Cd1 O9 91.93(8) 2_756 .
O2 Cd1 O9 117.52(7) . .
N6 Cd1 O9 86.48(7) 4_565 .
O13 Cd1 O9 162.40(7) 3_666 .
O14 Cd2 N5 159.71(8) 3_666 .
O14 Cd2 O3 91.29(7) 3_666 .
N5 Cd2 O3 104.78(8) . .
O14 Cd2 O3 109.58(7) 3_666 3_667
N5 Cd2 O3 87.25(7) . 3_667
O3 Cd2 O3 73.17(8) . 3_667
O14 Cd2 O5 76.23(7) 3_666 3_667
N5 Cd2 O5 98.02(8) . 3_667
O3 Cd2 O5 140.00(6) . 3_667
O3 Cd2 O5 75.63(6) 3_667 3_667
O14 Cd2 O2 88.30(7) 3_666 .
N5 Cd2 O2 83.76(7) . .
O3 Cd2 O2 76.06(6) . .
O3 Cd2 O2 144.45(6) 3_667 .
O5 Cd2 O2 139.67(6) 3_667 .
O12 Cd3 O6 101.27(8) 3_766 3_767
O12 Cd3 N3 99.47(8) 3_766 .
O6 Cd3 N3 127.96(8) 3_767 .
O12 Cd3 O9 88.89(7) 3_766 .
O6 Cd3 O9 96.84(7) 3_767 .
N3 Cd3 O9 130.79(8) . .
O12 Cd3 O1 169.54(7) 3_766 .
O6 Cd3 O1 82.06(7) 3_767 .
N3 Cd3 O1 85.91(8) . .
O9 Cd3 O1 80.84(7) . .
O12 Cd3 O10 79.37(7) 3_766 .
O6 Cd3 O10 150.33(7) 3_767 .
N3 Cd3 O10 80.36(8) . .
O9 Cd3 O10 53.51(7) . .
O1 Cd3 O10 92.81(7) . .
C1 O1 Cd3 147.19(18) . .
C1 O2 Cd1 109.15(16) . .
C1 O2 Cd2 132.97(16) . .
Cd1 O2 Cd2 113.70(7) . .
C8 O3 Cd2 125.86(15) . .
C8 O3 Cd2 120.95(15) . 3_667
Cd2 O3 Cd2 106.83(8) . 3_667
C9 O5 Cd2 126.07(17) . 3_667
C9 O6 Cd3 101.83(17) . 3_767
C10 O9 Cd1 120.83(17) . .
C10 O9 Cd3 93.81(16) . .
Cd1 O9 Cd3 109.73(7) . .
C10 O10 Cd3 90.37(17) . .
C17 O11 Cd1 125.47(17) . .
C17 O12 Cd3 142.92(18) . 3_766
C18 O13 Cd1 122.53(18) . 3_666
C18 O14 Cd2 107.15(17) . 3_666
O8 N1 O7 122.9(3) . .
O8 N1 C4 118.6(3) . .
O7 N1 C4 118.4(3) . .
O16 N2 O15 123.6(3) . .
O16 N2 C15 118.6(3) . .
O15 N2 C15 117.8(3) . .
C19 N3 C23 117.6(3) . .
C19 N3 Cd3 118.1(2) . .
C23 N3 Cd3 123.7(2) . .
C29 N4 C28 117.1(3) . .
C29 N4 Cd1 120.83(19) . 2_746
C28 N4 Cd1 121.86(19) . 2_746
C31 N5 C35 117.4(2) . .
C31 N5 Cd2 124.71(19) . .
C35 N5 Cd2 117.12(19) . .
C40 N6 C41 117.9(2) . .
C40 N6 Cd1 118.31(19) . 4_566
C41 N6 Cd1 123.52(19) . 4_566
O1 C1 O2 123.7(2) . .
O1 C1 C2 118.2(2) . .
O2 C1 C2 118.1(2) . .
C3 C2 C7 119.7(2) . .
C3 C2 C1 117.9(2) . .
C7 C2 C1 122.4(2) . .
C4 C3 C2 118.7(2) . .
C4 C3 H3 120.7 . .
C2 C3 H3 120.7 . .
C5 C4 C3 122.8(3) . .
C5 C4 N1 118.5(3) . .
C3 C4 N1 118.7(3) . .
C4 C5 C6 118.9(2) . .
C4 C5 H5 120.5 . .
C6 C5 H5 120.5 . .
C5 C6 C7 119.9(2) . .
C5 C6 C9 118.5(2) . .
C7 C6 C9 121.5(2) . .
C6 C7 C2 119.5(2) . .
C6 C7 C8 120.2(2) . .
C2 C7 C8 120.3(2) . .
O4 C8 O3 126.1(3) . .
O4 C8 C7 121.0(2) . .
O3 C8 C7 112.9(2) . .
O6 C9 O5 123.3(2) . .
O6 C9 C6 116.0(2) . .
O5 C9 C6 120.7(2) . .
O10 C10 O9 122.2(2) . .
O10 C10 C11 117.7(3) . .
O9 C10 C11 120.1(2) . .
C16 C11 C12 119.8(2) . .
C16 C11 C10 116.1(2) . .
C12 C11 C10 124.1(2) . .
C13 C12 C11 118.8(2) . .
C13 C12 C17 119.9(2) . .
C11 C12 C17 121.3(2) . .
C14 C13 C12 120.6(2) . .
C14 C13 C18 116.5(2) . .
C12 C13 C18 122.8(2) . .
C15 C14 C13 119.3(3) . .
C15 C14 H14 120.3 . .
C13 C14 H14 120.3 . .
C14 C15 C16 121.8(3) . .
C14 C15 N2 118.8(3) . .
C16 C15 N2 119.4(3) . .
C15 C16 C11 119.6(3) . .
C15 C16 H16A 120.2 . .
C11 C16 H16A 120.2 . .
O12 C17 O11 124.8(2) . .
O12 C17 C12 119.6(2) . .
O11 C17 C12 115.6(2) . .
O13 C18 O14 124.4(2) . .
O13 C18 C13 120.6(2) . .
O14 C18 C13 115.0(2) . .
N3 C19 C20 122.4(3) . .
N3 C19 H19 118.8 . .
C20 C19 H19 118.8 . .
C19 C20 C21 120.5(3) . .
C19 C20 H20 119.8 . .
C21 C20 H20 119.8 . .
C22 C21 C20 116.8(3) . .
C22 C21 C24 122.9(4) . .
C20 C21 C24 120.4(4) . .
C21 C22 C23 119.7(3) . .
C21 C22 H22 120.2 . .
C23 C22 H22 120.2 . .
N3 C23 C22 122.9(3) . .
N3 C23 H23 118.5 . .
C22 C23 H23 118.5 . .
C25 C24 C21 111.0(3) . .
C25 C24 H24A 109.4 . .
C21 C24 H24A 109.4 . .
C25 C24 H24B 109.4 . .
C21 C24 H24B 109.4 . .
H24A C24 H24B 108.0 . .
C24 C25 C26 114.2(3) . .
C24 C25 H25A 108.7 . .
C26 C25 H25A 108.7 . .
C24 C25 H25B 108.7 . .
C26 C25 H25B 108.7 . .
H25A C25 H25B 107.6 . .
C30 C26 C27 116.3(3) . .
C30 C26 C25 122.0(4) . .
C27 C26 C25 121.7(4) . .
C28 C27 C26 120.5(3) . .
C28 C27 H27 119.8 . .
C26 C27 H27 119.8 . .
N4 C28 C27 122.9(3) . .
N4 C28 H28 118.5 . .
C27 C28 H28 118.5 . .
N4 C29 C30 122.8(3) . .
N4 C29 H29 118.6 . .
C30 C29 H29 118.6 . .
C26 C30 C29 120.4(3) . .
C26 C30 H30 119.8 . .
C29 C30 H30 119.8 . .
N5 C31 C32 123.0(3) . .
N5 C31 H31 118.5 . .
C32 C31 H31 118.5 . .
C31 C32 C33 120.2(3) . .
C31 C32 H32 119.9 . .
C33 C32 H32 119.9 . .
C32 C33 C34 116.6(3) . .
C32 C33 C36 121.9(3) . .
C34 C33 C36 121.6(3) . .
C35 C34 C33 120.5(3) . .
C35 C34 H34 119.8 . .
C33 C34 H34 119.8 . .
N5 C35 C34 122.3(3) . .
N5 C35 H35 118.8 . .
C34 C35 H35 118.8 . .
C37 C36 C33 115.1(3) . .
C37 C36 H36A 108.5 . .
C33 C36 H36A 108.5 . .
C37 C36 H36B 108.5 . .
C33 C36 H36B 108.5 . .
H36A C36 H36B 107.5 . .
C36 C37 C38 113.5(3) . .
C36 C37 H37A 108.9 . .
C38 C37 H37A 108.9 . .
C36 C37 H37B 108.9 . .
C38 C37 H37B 108.9 . .
H37A C37 H37B 107.7 . .
C42 C38 C39 117.1(3) . .
C42 C38 C37 120.7(3) . .
C39 C38 C37 122.2(3) . .
C40 C39 C38 120.2(3) . .
C40 C39 H39 119.9 . .
C38 C39 H39 119.9 . .
N6 C40 C39 122.0(3) . .
N6 C40 H40 119.0 . .
C39 C40 H40 119.0 . .
N6 C41 C42 122.9(3) . .
N6 C41 H41 118.6 . .
C42 C41 H41 118.6 . .
C38 C42 C41 119.9(3) . .
C38 C42 H42 120.1 . .
C41 C42 H42 120.1 . .

loop_
_geom_bond_atom_site_label_1
_geom_bond_atom_site_label_2
_geom_bond_distance
_geom_bond_site_symmetry_2
Cd1 O11 2.2776(18) .
Cd1 N4 2.299(2) 2_756
Cd1 O2 2.3305(18) .
Cd1 N6 2.333(2) 4_565
Cd1 O13 2.371(2) 3_666
Cd1 O9 2.3948(19) .
Cd2 O14 2.1981(19) 3_666
Cd2 N5 2.260(2) .
Cd2 O3 2.2833(19) .
Cd2 O3 2.3144(18) 3_667
Cd2 O5 2.500(2) 3_667
Cd2 O2 2.563(2) .
Cd3 O12 2.2169(19) 3_766
Cd3 O6 2.234(2) 3_767
Cd3 N3 2.293(2) .
Cd3 O9 2.3981(19) .
Cd3 O1 2.451(2) .
Cd3 O10 2.491(2) .
O1 C1 1.249(3) .
O2 C1 1.272(3) .
O3 C8 1.301(3) .
O3 Cd2 2.3144(18) 3_667
O4 C8 1.214(3) .
O5 C9 1.258(3) .
O5 Cd2 2.500(2) 3_667
O6 C9 1.257(3) .
O6 Cd3 2.234(2) 3_767
O7 N1 1.213(4) .
O8 N1 1.209(4) .
O9 C10 1.276(3) .
O10 C10 1.240(3) .
O11 C17 1.254(3) .
O12 C17 1.248(3) .
O12 Cd3 2.2169(18) 3_766
O13 C18 1.250(3) .
O13 Cd1 2.371(2) 3_666
O14 C18 1.268(3) .
O14 Cd2 2.1981(19) 3_666
O15 N2 1.230(4) .
O16 N2 1.219(3) .
N1 C4 1.474(4) .
N2 C15 1.472(4) .
N3 C19 1.334(4) .
N3 C23 1.334(4) .
N4 C29 1.338(4) .
N4 C28 1.347(4) .
N4 Cd1 2.299(2) 2_746
N5 C31 1.337(4) .
N5 C35 1.343(4) .
N6 C40 1.335(4) .
N6 C41 1.342(4) .
N6 Cd1 2.333(2) 4_566
C1 C2 1.507(3) .
C2 C3 1.390(4) .
C2 C7 1.410(4) .
C3 C4 1.379(4) .
C3 H3 0.9300 .
C4 C5 1.375(4) .
C5 C6 1.384(4) .
C5 H5 0.9300 .
C6 C7 1.405(4) .
C6 C9 1.506(4) .
C7 C8 1.521(4) .
C10 C11 1.519(4) .
C11 C16 1.397(4) .
C11 C12 1.414(4) .
C12 C13 1.411(4) .
C12 C17 1.530(4) .
C13 C14 1.391(4) .
C13 C18 1.508(4) .
C14 C15 1.377(4) .
C14 H14 0.9300 .
C15 C16 1.386(4) .
C16 H16A 0.9300 .
C19 C20 1.379(5) .
C19 H19 0.9300 .
C20 C21 1.383(5) .
C20 H20 0.9300 .
C21 C22 1.382(5) .
C21 C24 1.520(5) .
C22 C23 1.385(4) .
C22 H22 0.9300 .
C23 H23 0.9300 .
C24 C25 1.487(5) .
C24 H24A 0.9700 .
C24 H24B 0.9700 .
C25 C26 1.518(5) .
C25 H25A 0.9700 .
C25 H25B 0.9700 .
C26 C30 1.382(5) .
C26 C27 1.393(5) .
C27 C28 1.368(4) .
C27 H27 0.9300 .
C28 H28 0.9300 .
C29 C30 1.383(4) .
C29 H29 0.9300 .
C30 H30 0.9300 .
C31 C32 1.376(4) .
C31 H31 0.9300 .
C32 C33 1.381(5) .
C32 H32 0.9300 .
C33 C34 1.388(5) .
C33 C36 1.509(4) .
C34 C35 1.378(4) .
C34 H34 0.9300 .
C35 H35 0.9300 .
C36 C37 1.461(6) .
C36 H36A 0.9700 .
C36 H36B 0.9700 .
C37 C38 1.514(4) .
C37 H37A 0.9700 .
C37 H37B 0.9700 .
C38 C42 1.377(5) .
C38 C39 1.390(5) .
C39 C40 1.388(4) .
C39 H39 0.9300 .
C40 H40 0.9300 .
C41 C42 1.380(4) .
C41 H41 0.9300 .
C42 H42 0.9300 .

loop_
_geom_torsion_atom_site_label_1
_geom_torsion_atom_site_label_2
_geom_torsion_atom_site_label_3
_geom_torsion_atom_site_label_4
_geom_torsion
_geom_torsion_site_symmetry_1
_geom_torsion_site_symmetry_4
O12 Cd3 O1 C1 -101.7(5) 3_766 .
O6 Cd3 O1 C1 7.6(3) 3_767 .
N3 Cd3 O1 C1 136.9(4) . .
O9 Cd3 O1 C1 -90.7(3) . .
O10 Cd3 O1 C1 -143.0(3) . .
N4 Cd1 O2 C1 -104.59(18) 2_756 .
N6 Cd1 O2 C1 75.02(18) 4_565 .
O13 Cd1 O2 C1 160.08(18) 3_666 .
O9 Cd1 O2 C1 -12.72(19) . .
O11 Cd1 O2 Cd2 19.1(3) . .
N4 Cd1 O2 Cd2 95.29(9) 2_756 .
N6 Cd1 O2 Cd2 -85.10(9) 4_565 .
O13 Cd1 O2 Cd2 -0.05(8) 3_666 .
O9 Cd1 O2 Cd2 -172.85(7) . .
O14 Cd2 O2 C1 160.4(2) 3_666 .
N5 Cd2 O2 C1 -38.3(2) . .
O3 Cd2 O2 C1 68.6(2) . .
O3 Cd2 O2 C1 38.0(3) 3_667 .
O5 Cd2 O2 C1 -133.4(2) 3_667 .
O14 Cd2 O2 Cd1 -45.68(9) 3_666 .
N5 Cd2 O2 Cd1 115.62(10) . .
O3 Cd2 O2 Cd1 -137.43(9) . .
O3 Cd2 O2 Cd1 -168.04(8) 3_667 .
O5 Cd2 O2 Cd1 20.56(14) 3_667 .
O14 Cd2 O3 C8 -98.1(2) 3_666 .
N5 Cd2 O3 C8 69.4(2) . .
O3 Cd2 O3 C8 151.8(2) 3_667 .
O5 Cd2 O3 C8 -167.97(18) 3_667 .
O2 Cd2 O3 C8 -10.13(19) . .
O14 Cd2 O3 Cd2 110.08(8) 3_666 3_667
N5 Cd2 O3 Cd2 -82.43(9) . 3_667
O3 Cd2 O3 Cd2 0.0 3_667 3_667
O5 Cd2 O3 Cd2 40.18(13) 3_667 3_667
O2 Cd2 O3 Cd2 -161.98(8) . 3_667
O11 Cd1 O9 C10 -84.22(19) . .
N4 Cd1 O9 C10 -171.0(2) 2_756 .
O2 Cd1 O9 C10 98.7(2) . .
N6 Cd1 O9 C10 6.8(2) 4_565 .
O13 Cd1 O9 C10 -57.4(3) 3_666 .
O11 Cd1 O9 Cd3 168.55(9) . .
N4 Cd1 O9 Cd3 81.76(9) 2_756 .
O2 Cd1 O9 Cd3 -8.58(11) . .
N6 Cd1 O9 Cd3 -100.46(9) 4_565 .
O13 Cd1 O9 Cd3 -164.59(18) 3_666 .
O12 Cd3 O9 C10 75.92(15) 3_766 .
O6 Cd3 O9 C10 177.13(15) 3_767 .
N3 Cd3 O9 C10 -25.66(19) . .
O1 Cd3 O9 C10 -102.09(16) . .
O10 Cd3 O9 C10 -1.66(14) . .
O12 Cd3 O9 Cd1 -159.36(9) 3_766 .
O6 Cd3 O9 Cd1 -58.15(9) 3_767 .
N3 Cd3 O9 Cd1 99.07(11) . .
O1 Cd3 O9 Cd1 22.63(8) . .
O10 Cd3 O9 Cd1 123.06(11) . .
O12 Cd3 O10 C10 -94.86(17) 3_766 .
O6 Cd3 O10 C10 -0.7(3) 3_767 .
N3 Cd3 O10 C10 163.50(17) . .
O9 Cd3 O10 C10 1.70(15) . .
O1 Cd3 O10 C10 78.13(17) . .
N4 Cd1 O11 C17 94.7(2) 2_756 .
O2 Cd1 O11 C17 171.1(3) . .
N6 Cd1 O11 C17 -84.3(2) 4_565 .
O13 Cd1 O11 C17 -170.1(2) 3_666 .
O9 Cd1 O11 C17 2.1(2) . .
O12 Cd3 N3 C19 -42.6(3) 3_766 .
O6 Cd3 N3 C19 -155.1(2) 3_767 .
O9 Cd3 N3 C19 54.1(3) . .
O1 Cd3 N3 C19 128.3(3) . .
O10 Cd3 N3 C19 34.8(3) . .
O12 Cd3 N3 C23 146.4(2) 3_766 .
O6 Cd3 N3 C23 34.0(3) 3_767 .
O9 Cd3 N3 C23 -116.8(2) . .
O1 Cd3 N3 C23 -42.6(2) . .
O10 Cd3 N3 C23 -136.2(3) . .
O14 Cd2 N5 C31 17.0(4) 3_666 .
O3 Cd2 N5 C31 -124.4(2) . .
O3 Cd2 N5 C31 163.8(2) 3_667 .
O5 Cd2 N5 C31 88.8(2) 3_667 .
O2 Cd2 N5 C31 -50.6(2) . .
O14 Cd2 N5 C35 -173.6(2) 3_666 .
O3 Cd2 N5 C35 45.1(2) . .
O3 Cd2 N5 C35 -26.7(2) 3_667 .
O5 Cd2 N5 C35 -101.7(2) 3_667 .
O2 Cd2 N5 C35 118.9(2) . .
Cd3 O1 C1 O2 79.2(4) . .
Cd3 O1 C1 C2 -103.4(4) . .
Cd1 O2 C1 O1 -2.4(3) . .
Cd2 O2 C1 O1 152.4(2) . .
Cd1 O2 C1 C2 -179.89(18) . .
Cd2 O2 C1 C2 -25.1(4) . .
O1 C1 C2 C3 -41.2(4) . .
O2 C1 C2 C3 136.4(3) . .
O1 C1 C2 C7 141.2(3) . .
O2 C1 C2 C7 -41.2(4) . .
C7 C2 C3 C4 0.9(4) . .
C1 C2 C3 C4 -176.7(3) . .
C2 C3 C4 C5 -5.8(5) . .
C2 C3 C4 N1 173.8(3) . .
O8 N1 C4 C5 -161.1(4) . .
O7 N1 C4 C5 21.6(5) . .
O8 N1 C4 C3 19.3(5) . .
O7 N1 C4 C3 -158.0(3) . .
C3 C4 C5 C6 4.3(5) . .
N1 C4 C5 C6 -175.2(3) . .
C4 C5 C6 C7 2.0(4) . .
C4 C5 C6 C9 -175.5(3) . .
C5 C6 C7 C2 -6.6(4) . .
C9 C6 C7 C2 170.8(2) . .
C5 C6 C7 C8 173.6(3) . .
C9 C6 C7 C8 -9.0(4) . .
C3 C2 C7 C6 5.2(4) . .
C1 C2 C7 C6 -177.4(2) . .
C3 C2 C7 C8 -175.1(2) . .
C1 C2 C7 C8 2.4(4) . .
Cd2 O3 C8 O4 112.3(3) . .
Cd2 O3 C8 O4 -99.4(3) 3_667 .
Cd2 O3 C8 C7 -67.6(3) . .
Cd2 O3 C8 C7 80.6(2) 3_667 .
C6 C7 C8 O4 92.3(3) . .
C2 C7 C8 O4 -87.4(3) . .
C6 C7 C8 O3 -87.8(3) . .
C2 C7 C8 O3 92.5(3) . .
Cd3 O6 C9 O5 -11.7(3) 3_767 .
Cd3 O6 C9 C6 166.86(19) 3_767 .
Cd2 O5 C9 O6 -131.9(2) 3_667 .
Cd2 O5 C9 C6 49.5(3) 3_667 .
C5 C6 C9 O6 26.7(4) . .
C7 C6 C9 O6 -150.7(3) . .
C5 C6 C9 O5 -154.6(3) . .
C7 C6 C9 O5 27.9(4) . .
Cd3 O10 C10 O9 -3.0(3) . .
Cd3 O10 C10 C11 177.7(2) . .
Cd1 O9 C10 O10 -112.5(3) . .
Cd3 O9 C10 O10 3.2(3) . .
Cd1 O9 C10 C11 66.7(3) . .
Cd3 O9 C10 C11 -177.6(2) . .
O10 C10 C11 C16 10.2(4) . .
O9 C10 C11 C16 -169.1(2) . .
O10 C10 C11 C12 -170.6(2) . .
O9 C10 C11 C12 10.1(4) . .
C16 C11 C12 C13 -2.7(4) . .
C10 C11 C12 C13 178.1(2) . .
C16 C11 C12 C17 175.9(2) . .
C10 C11 C12 C17 -3.3(4) . .
C11 C12 C13 C14 3.3(4) . .
C17 C12 C13 C14 -175.3(2) . .
C11 C12 C13 C18 -172.6(2) . .
C17 C12 C13 C18 8.8(4) . .
C12 C13 C14 C15 -0.9(4) . .
C18 C13 C14 C15 175.2(2) . .
C13 C14 C15 C16 -2.2(4) . .
C13 C14 C15 N2 178.5(3) . .
O16 N2 C15 C14 167.5(3) . .
O15 N2 C15 C14 -14.3(4) . .
O16 N2 C15 C16 -11.8(4) . .
O15 N2 C15 C16 166.4(3) . .
C14 C15 C16 C11 2.8(4) . .
N2 C15 C16 C11 -177.9(3) . .
C12 C11 C16 C15 -0.3(4) . .
C10 C11 C16 C15 179.0(2) . .
Cd3 O12 C17 O11 178.09(19) 3_766 .
Cd3 O12 C17 C12 -2.7(4) 3_766 .
Cd1 O11 C17 O12 -104.8(3) . .
Cd1 O11 C17 C12 76.0(3) . .
C13 C12 C17 O12 -79.9(3) . .
C11 C12 C17 O12 101.4(3) . .
C13 C12 C17 O11 99.3(3) . .
C11 C12 C17 O11 -79.3(3) . .
Cd1 O13 C18 O14 76.6(3) 3_666 .
Cd1 O13 C18 C13 -106.1(2) 3_666 .
Cd2 O14 C18 O13 24.1(3) 3_666 .
Cd2 O14 C18 C13 -153.30(18) 3_666 .
C14 C13 C18 O13 160.1(3) . .
C12 C13 C18 O13 -23.9(4) . .
C14 C13 C18 O14 -22.4(4) . .
C12 C13 C18 O14 153.7(2) . .
C23 N3 C19 C20 2.6(6) . .
Cd3 N3 C19 C20 -168.9(3) . .
N3 C19 C20 C21 0.7(7) . .
C19 C20 C21 C22 -2.6(6) . .
C19 C20 C21 C24 175.6(4) . .
C20 C21 C22 C23 1.3(6) . .
C24 C21 C22 C23 -176.8(3) . .
C19 N3 C23 C22 -4.0(5) . .
Cd3 N3 C23 C22 167.0(3) . .
C21 C22 C23 N3 2.0(5) . .
C22 C21 C24 C25 104.8(5) . .
C20 C21 C24 C25 -73.2(5) . .
C21 C24 C25 C26 175.3(4) . .
C24 C25 C26 C30 81.2(5) . .
C24 C25 C26 C27 -100.4(5) . .
C30 C26 C27 C28 -1.7(5) . .
C25 C26 C27 C28 179.9(4) . .
C29 N4 C28 C27 1.2(5) . .
Cd1 N4 C28 C27 -173.2(3) 2_746 .
C26 C27 C28 N4 0.1(6) . .
C28 N4 C29 C30 -1.0(5) . .
Cd1 N4 C29 C30 173.6(3) 2_746 .
C27 C26 C30 C29 1.9(5) . .
C25 C26 C30 C29 -179.6(4) . .
N4 C29 C30 C26 -0.6(6) . .
C35 N5 C31 C32 0.0(5) . .
Cd2 N5 C31 C32 169.4(3) . .
N5 C31 C32 C33 -0.1(5) . .
C31 C32 C33 C34 -0.3(5) . .
C31 C32 C33 C36 -179.9(4) . .
C32 C33 C34 C35 0.7(6) . .
C36 C33 C34 C35 -179.6(4) . .
C31 N5 C35 C34 0.5(5) . .
Cd2 N5 C35 C34 -169.7(3) . .
C33 C34 C35 N5 -0.9(6) . .
C32 C33 C36 C37 -123.1(5) . .
C34 C33 C36 C37 57.2(7) . .
C33 C36 C37 C38 178.1(4) . .
C36 C37 C38 C42 66.2(6) . .
C36 C37 C38 C39 -114.4(5) . .
C42 C38 C39 C40 1.9(6) . .
C37 C38 C39 C40 -177.6(4) . .
C41 N6 C40 C39 -1.7(4) . .
Cd1 N6 C40 C39 -175.8(3) 4_566 .
C38 C39 C40 N6 -0.4(5) . .
C40 N6 C41 C42 2.3(4) . .
Cd1 N6 C41 C42 176.0(2) 4_566 .
C39 C38 C42 C41 -1.3(5) . .
C37 C38 C42 C41 178.2(4) . .
N6 C41 C42 C38 -0.8(5) . .
